data_4114365
loop_
_publ_author_name
'Shengming Ma'
'Junliang Zhang'
'Yangjun Cai'
'Lianghua Lu'

_publ_section_title
;
 An X-(X = I, Br)-Triggered Ring-Opening Coupling Reaction of
 Cyclopropenes with Organic Halides
;
_journal_name_full 'Journal of the American Chemical Society'
_journal_page_first 13954
_journal_page_last 13955
_journal_paper_doi 10.1021/ja038131y
_journal_volume 125
_journal_year 2003
_chemical_formula_sum 'C16 H17 I O4'
_chemical_formula_weight 400.20
_chemical_name_systematic
; 
 ? 
;
_space_group_IT_number 61
_symmetry_cell_setting orthorhombic
_symmetry_space_group_name_Hall '-P 2ac 2ab'
_symmetry_space_group_name_H-M 'P b c a'
_atom_sites_solution_hydrogens geom
_atom_sites_solution_primary direct
_atom_sites_solution_secondary difmap
_audit_creation_method SHELXL-97
_cell_angle_alpha 90.00
_cell_angle_beta 90.00
_cell_angle_gamma 90.00
_cell_formula_units_Z 8
_cell_length_a 17.5719(16)
_cell_length_b 8.3749(7)
_cell_length_c 23.260(2)
_cell_measurement_reflns_used 4335
_cell_measurement_temperature 293(2)
_cell_measurement_theta_max 47.310
_cell_measurement_theta_min 4.636
_cell_volume 3423.0(5)
_computing_cell_refinement 'Bruker SMART'
_computing_data_collection 'Bruker SMART'
_computing_data_reduction 'Bruker SHELXTL'
_computing_molecular_graphics 'Bruker SHELXTL'
_computing_publication_material 'Bruker SHELXTL'
_computing_structure_refinement 'SHELXL-97 (Sheldrick, 1997)'
_computing_structure_solution 'SHELXS-97 (Sheldrick, 1990)'
_diffrn_ambient_temperature 293(2)
_diffrn_measured_fraction_theta_full 0.962
_diffrn_measured_fraction_theta_max 0.962
_diffrn_measurement_device_type 'CCD area detector'
_diffrn_measurement_method 'phi and omega scans'
_diffrn_radiation_monochromator graphite
_diffrn_radiation_source 'fine-focus sealed tube'
_diffrn_radiation_type MoK\a
_diffrn_radiation_wavelength 0.71073
_diffrn_reflns_av_R_equivalents 0.0872
_diffrn_reflns_av_sigmaI/netI 0.0551
_diffrn_reflns_limit_h_max 22
_diffrn_reflns_limit_h_min -18
_diffrn_reflns_limit_k_max 11
_diffrn_reflns_limit_k_min -10
_diffrn_reflns_limit_l_max 20
_diffrn_reflns_limit_l_min -30
_diffrn_reflns_number 19496
_diffrn_reflns_theta_full 28.30
_diffrn_reflns_theta_max 28.30
_diffrn_reflns_theta_min 1.75
_exptl_absorpt_coefficient_mu 1.882
_exptl_absorpt_correction_T_max 1.00000
_exptl_absorpt_correction_T_min 0.57216
_exptl_absorpt_correction_type sadabs
_exptl_crystal_colour colourless
_exptl_crystal_density_diffrn 1.553
_exptl_crystal_F_000 1584
_exptl_crystal_size_max 0.512
_exptl_crystal_size_mid 0.497
_exptl_crystal_size_min 0.456
_refine_diff_density_max 0.576
_refine_diff_density_min -0.616
_refine_diff_density_rms 0.075
_refine_ls_extinction_coef 0.0142(5)
_refine_ls_extinction_expression Fc^*^=kFc[1+0.001xFc^2^\l^3^/sin(2\q)]^-1/4^
_refine_ls_extinction_method SHELXL
_refine_ls_goodness_of_fit_ref 0.916
_refine_ls_hydrogen_treatment mixed
_refine_ls_matrix_type full
_refine_ls_number_parameters 259
_refine_ls_number_reflns 4093
_refine_ls_number_restraints 13
_refine_ls_restrained_S_all 0.915
_refine_ls_R_factor_all 0.0724
_refine_ls_R_factor_gt 0.0422
_refine_ls_shift/su_max 0.001
_refine_ls_shift/su_mean 0.000
_refine_ls_structure_factor_coef Fsqd
_refine_ls_weighting_details 'calc w=1/[\s^2^(Fo^2^)+(0.0596P)^2^+0.0000P] where P=(Fo^2^+2Fc^2^)/3'
_refine_ls_weighting_scheme calc
_refine_ls_wR_factor_gt 0.1055
_refine_ls_wR_factor_ref 0.1162
_reflns_number_gt 2416
_reflns_number_total 4093
_reflns_threshold_expression >2sigma(I)
_cod_data_source_file ja038131ysi20030826_093520.cif
_cod_data_source_block cd23304
_cod_database_code 4114365

loop_
_symmetry_equiv_pos_as_xyz
'x, y, z'
'-x+1/2, -y, z+1/2'
'-x, y+1/2, -z+1/2'
'x+1/2, -y+1/2, -z'
'-x, -y, -z'
'x-1/2, y, -z-1/2'
'x, -y-1/2, z-1/2'
'-x-1/2, y-1/2, z'

loop_
_atom_site_label
_atom_site_type_symbol
_atom_site_fract_x
_atom_site_fract_y
_atom_site_fract_z
_atom_site_U_iso_or_equiv
_atom_site_adp_type
_atom_site_occupancy
_atom_site_symmetry_multiplicity
_atom_site_calc_flag
_atom_site_refinement_flags
I I 0.003144(16) 0.44101(3) 0.395295(13) 0.09111(18) Uani 1 1 d .
O1 O 0.02485(12) -0.0975(3) 0.28173(10) 0.0628(6) Uani 1 1 d .
O2 O 0.13609(11) -0.2232(2) 0.28196(9) 0.0605(6) Uani 1 1 d .
O3 O 0.23139(13) -0.0585(3) 0.39794(9) 0.0755(7) Uani 1 1 d .
O4 O 0.11317(13) -0.1404(3) 0.41306(9) 0.0647(6) Uani 1 1 d .
C1 C 0.0884(2) 0.2854(4) 0.36720(14) 0.0634(8) Uani 1 1 d D
C2 C 0.07418(18) 0.1422(4) 0.35331(12) 0.0505(7) Uani 1 1 d .
C3 C 0.13165(14) 0.0200(3) 0.33177(11) 0.0433(6) Uani 1 1 d .
C4 C 0.19669(17) 0.0920(4) 0.29508(13) 0.0535(7) Uani 1 1 d D
C5 C 0.16922(19) 0.1618(4) 0.23984(13) 0.0541(7) Uani 1 1 d D
C6 C 0.19174(18) 0.1155(4) 0.18836(14) 0.0619(8) Uani 1 1 d D
C7 C 0.16847(17) 0.1803(4) 0.13251(13) 0.0591(8) Uani 1 1 d .
C8 C 0.1947(2) 0.1103(5) 0.08217(16) 0.0775(10) Uani 1 1 d D
C9 C 0.1723(3) 0.1668(7) 0.02893(17) 0.0936(14) Uani 1 1 d D
C10 C 0.1232(3) 0.2933(6) 0.02510(17) 0.0906(13) Uani 1 1 d D
C11 C 0.0964(3) 0.3630(5) 0.07385(16) 0.0857(11) Uani 1 1 d D
C12 C 0.1190(2) 0.3073(5) 0.12717(15) 0.0703(10) Uani 1 1 d .
C13 C 0.08972(15) -0.1047(3) 0.29625(11) 0.0442(6) Uani 1 1 d .
C14 C 0.1034(3) -0.3471(5) 0.2467(2) 0.0850(13) Uani 1 1 d D
C15 C 0.16666(18) -0.0637(3) 0.38441(12) 0.0502(7) Uani 1 1 d .
C16 C 0.1380(3) -0.2300(6) 0.46349(19) 0.0898(13) Uani 1 1 d D
H1 H 0.1380(14) 0.329(4) 0.3636(16) 0.109(14) Uiso 1 1 d D
H2 H 0.027(2) 0.106(5) 0.3594(16) 0.088(12) Uiso 1 1 d .
H3 H 0.2315(14) 0.009(3) 0.2859(11) 0.051(8) Uiso 1 1 d D
H4 H 0.2202(15) 0.171(3) 0.3183(11) 0.048(7) Uiso 1 1 d .
H5 H 0.1357(15) 0.246(3) 0.2417(12) 0.057(9) Uiso 1 1 d D
H6 H 0.2272(17) 0.035(3) 0.1855(13) 0.080(11) Uiso 1 1 d D
H7 H 0.2258(19) 0.023(3) 0.0832(14) 0.086(12) Uiso 1 1 d D
H8 H 0.1906(17) 0.116(3) -0.0026(11) 0.077(10) Uiso 1 1 d D
H9 H 0.106(2) 0.327(4) -0.0117(10) 0.088(12) Uiso 1 1 d D
H10 H 0.065(2) 0.454(3) 0.0695(16) 0.111(15) Uiso 1 1 d D
H11 H 0.0928(17) 0.356(3) 0.1605(13) 0.064(9) Uiso 1 1 d .
H12 H 0.0530(15) -0.372(5) 0.2592(17) 0.123(17) Uiso 1 1 d D
H13 H 0.136(2) -0.438(3) 0.2477(16) 0.114(15) Uiso 1 1 d D
H14 H 0.099(3) -0.297(4) 0.2102(11) 0.114(16) Uiso 1 1 d D
H15 H 0.160(2) -0.155(4) 0.4911(13) 0.097(13) Uiso 1 1 d D
H16 H 0.0891(16) -0.257(5) 0.4810(17) 0.127(17) Uiso 1 1 d D
H17 H 0.182(4) -0.302(8) 0.457(3) 0.21(3) Uiso 1 1 d .

loop_
_atom_site_aniso_label
_atom_site_aniso_U_11
_atom_site_aniso_U_22
_atom_site_aniso_U_33
_atom_site_aniso_U_23
_atom_site_aniso_U_13
_atom_site_aniso_U_12
I 0.1032(3) 0.0773(2) 0.0929(3) -0.02149(13) 0.00132(14) 0.03682(14)
O1 0.0408(12) 0.0706(13) 0.0770(15) -0.0047(11) -0.0176(11) 0.0060(10)
O2 0.0472(12) 0.0580(12) 0.0763(14) -0.0227(10) -0.0177(10) 0.0080(10)
O3 0.0504(15) 0.106(2) 0.0703(15) 0.0112(12) -0.0192(11) -0.0003(12)
O4 0.0640(14) 0.0715(14) 0.0585(13) 0.0194(11) -0.0091(10) -0.0083(11)
C1 0.063(2) 0.060(2) 0.066(2) -0.0161(16) 0.0065(16) 0.0060(16)
C2 0.0449(18) 0.0566(19) 0.0500(17) 0.0006(13) -0.0036(13) 0.0027(14)
C3 0.0418(15) 0.0451(14) 0.0431(15) -0.0016(12) -0.0021(11) 0.0001(11)
C4 0.0459(17) 0.0610(19) 0.0536(19) -0.0060(15) 0.0010(13) -0.0083(15)
C5 0.0554(19) 0.0562(18) 0.0506(19) -0.0011(14) 0.0079(14) -0.0065(15)
C6 0.0483(19) 0.076(2) 0.062(2) -0.0077(17) 0.0079(15) 0.0016(16)
C7 0.0479(17) 0.079(2) 0.0500(18) -0.0113(16) 0.0128(14) -0.0146(16)
C8 0.075(3) 0.097(3) 0.061(2) -0.015(2) 0.0184(18) 0.002(2)
C9 0.103(3) 0.132(4) 0.046(2) -0.026(2) 0.027(2) -0.029(3)
C10 0.105(3) 0.116(4) 0.050(2) 0.002(2) 0.009(2) -0.021(3)
C11 0.102(3) 0.096(3) 0.060(2) 0.010(2) 0.009(2) 0.002(3)
C12 0.077(3) 0.086(3) 0.048(2) -0.0087(18) 0.0136(17) -0.0016(19)
C13 0.0398(16) 0.0482(15) 0.0448(15) 0.0042(12) -0.0027(12) -0.0017(12)
C14 0.081(3) 0.071(3) 0.103(4) -0.039(2) -0.035(3) 0.007(2)
C15 0.0539(19) 0.0488(16) 0.0480(17) -0.0066(12) -0.0068(14) 0.0029(13)
C16 0.112(4) 0.091(3) 0.067(3) 0.029(2) -0.021(3) -0.012(3)

loop_
_atom_type_symbol
_atom_type_description
_atom_type_scat_dispersion_real
_atom_type_scat_dispersion_imag
_atom_type_scat_source
C C 0.0033 0.0016 'International Tables Vol C Tables 4.2.6.8 and 6.1.1.4'
H H 0.0000 0.0000 'International Tables Vol C Tables 4.2.6.8 and 6.1.1.4'
O O 0.0106 0.0060 'International Tables Vol C Tables 4.2.6.8 and 6.1.1.4'
I I -0.4742 1.8119 'International Tables Vol C Tables 4.2.6.8 and 6.1.1.4'

loop_
_geom_angle_atom_site_label_1
_geom_angle_atom_site_label_2
_geom_angle_atom_site_label_3
_geom_angle
C13 O2 C14 115.9(3)
C15 O4 C16 116.4(3)
C2 C1 I 121.9(3)
C2 C1 H1 121(2)
I C1 H1 117(2)
C1 C2 C3 126.1(3)
C1 C2 H2 117(2)
C3 C2 H2 116(2)
C13 C3 C2 108.6(2)
C13 C3 C15 108.2(2)
C2 C3 C15 108.0(2)
C13 C3 C4 109.0(2)
C2 C3 C4 114.2(2)
C15 C3 C4 108.7(2)
C5 C4 C3 112.9(2)
C5 C4 H3 107.5(16)
C3 C4 H3 108.4(17)
C5 C4 H4 111.1(15)
C3 C4 H4 106.2(16)
H3 C4 H4 111(2)
C6 C5 C4 124.7(3)
C6 C5 H5 117.5(18)
C4 C5 H5 117.8(17)
C5 C6 C7 127.7(3)
C5 C6 H6 119(2)
C7 C6 H6 113(2)
C12 C7 C8 117.3(3)
C12 C7 C6 122.8(3)
C8 C7 C6 119.9(3)
C9 C8 C7 121.1(4)
C9 C8 H7 118(2)
C7 C8 H7 121(2)
C10 C9 C8 120.1(4)
C10 C9 H8 122(2)
C8 C9 H8 118(2)
C11 C10 C9 119.8(4)
C11 C10 H9 121(2)
C9 C10 H9 119(2)
C10 C11 C12 120.2(5)
C10 C11 H10 117(2)
C12 C11 H10 122(2)
C7 C12 C11 121.5(3)
C7 C12 H11 122.7(17)
C11 C12 H11 115.4(17)
O1 C13 O2 123.7(3)
O1 C13 C3 125.7(3)
O2 C13 C3 110.6(2)
O2 C14 H12 111(3)
O2 C14 H13 109(3)
H12 C14 H13 112(4)
O2 C14 H14 103(3)
H12 C14 H14 107(4)
H13 C14 H14 115(4)
O3 C15 O4 124.7(3)
O3 C15 C3 125.5(3)
O4 C15 C3 109.8(2)
O4 C16 H15 108(2)
O4 C16 H16 101(3)
H15 C16 H16 103(3)
O4 C16 H17 115(4)
H15 C16 H17 101(4)
H16 C16 H17 127(5)

loop_
_geom_bond_atom_site_label_1
_geom_bond_atom_site_label_2
_geom_bond_distance
I C1 2.090(3)
O1 C13 1.190(3)
O2 C13 1.326(3)
O2 C14 1.442(4)
O3 C15 1.181(4)
O4 C15 1.319(4)
O4 C16 1.459(4)
C1 C2 1.267(4)
C1 H1 0.947(19)
C2 C3 1.523(4)
C2 H2 0.90(4)
C3 C13 1.522(4)
C3 C15 1.539(4)
C3 C4 1.548(4)
C4 C5 1.492(4)
C4 H3 0.948(17)
C4 H4 0.95(3)
C5 C6 1.320(4)
C5 H5 0.916(17)
C6 C7 1.466(5)
C6 H6 0.918(18)
C7 C12 1.379(5)
C7 C8 1.388(4)
C8 C9 1.382(6)
C8 H7 0.916(18)
C9 C10 1.369(6)
C9 H8 0.907(18)
C10 C11 1.360(6)
C10 H9 0.950(18)
C11 C12 1.383(5)
C11 H10 0.951(18)
C12 H11 0.99(3)
C14 H12 0.955(19)
C14 H13 0.953(19)
C14 H14 0.950(18)
C16 H15 0.981(19)
C16 H16 0.976(19)
C16 H17 0.99(7)

loop_
_geom_torsion_atom_site_label_1
_geom_torsion_atom_site_label_2
_geom_torsion_atom_site_label_3
_geom_torsion_atom_site_label_4
_geom_torsion
I C1 C2 C3 179.3(2)
C1 C2 C3 C13 -155.3(3)
C1 C2 C3 C15 87.5(4)
C1 C2 C3 C4 -33.5(4)
C13 C3 C4 C5 56.5(3)
C2 C3 C4 C5 -65.1(3)
C15 C3 C4 C5 174.2(2)
C3 C4 C5 C6 -120.6(3)
C4 C5 C6 C7 -178.7(3)
C5 C6 C7 C12 1.8(5)
C5 C6 C7 C8 -176.2(3)
C12 C7 C8 C9 0.5(5)
C6 C7 C8 C9 178.6(3)
C7 C8 C9 C10 -0.4(6)
C8 C9 C10 C11 -0.2(7)
C9 C10 C11 C12 0.6(7)
C8 C7 C12 C11 -0.1(5)
C6 C7 C12 C11 -178.1(3)
C10 C11 C12 C7 -0.5(6)
C14 O2 C13 O1 0.1(5)
C14 O2 C13 C3 -178.3(3)
C2 C3 C13 O1 8.5(4)
C15 C3 C13 O1 125.6(3)
C4 C3 C13 O1 -116.4(3)
C2 C3 C13 O2 -173.0(2)
C15 C3 C13 O2 -56.0(3)
C4 C3 C13 O2 62.1(3)
C16 O4 C15 O3 -2.8(5)
C16 O4 C15 C3 178.3(3)
C13 C3 C15 O3 126.0(3)
C2 C3 C15 O3 -116.6(3)
C4 C3 C15 O3 7.7(4)
C13 C3 C15 O4 -55.1(3)
C2 C3 C15 O4 62.3(3)
C4 C3 C15 O4 -173.4(2)

loop_
_cod_related_entry_id
_cod_related_entry_database
_cod_related_entry_code
1 ChemSpider 4910165
